data_7703869
loop_
_publ_author_name
'Hanf, Schirin'
'Colebatch, Annie L.'
'Stehr, Philipp'
'Garc\'ia-Rodr\'iguez, Ra\'ul'
'Hey-Hawkins, Evamarie'
'Wright, Dominic S.'

_publ_section_title
;
 An experimental and theoretical study of the coordination and donor
 properties of tris-2-pyridyl-phosphine ligands.
;
_journal_issue 16
_journal_name_full 'Dalton transactions (Cambridge, England : 2003)'
_journal_page_first 5312
_journal_page_last 5322
_journal_paper_doi 10.1039/d0dt00609b
_journal_volume 49
_journal_year 2020
_chemical_formula_moiety 'C20 H14 Cl2 N3 O4 P W'
_chemical_formula_sum 'C20 H14 Cl2 N3 O4 P W'
_chemical_formula_weight 646.06
_space_group_crystal_system triclinic
_space_group_IT_number 2
_space_group_name_Hall '-P 1'
_space_group_name_H-M_alt 'P -1'
_atom_sites_solution_hydrogens geom
_audit_creation_method
;
CrysAlisPro, Agilent Technologies,
Version 1.171.37.35 (release 13-08-2014 CrysAlis171 .NET)
(compiled Aug 13 2014,18:06:01)
;
_audit_update_record
;
2020-02-12 deposited with the CCDC.	2020-03-26 downloaded from the CCDC.
;
_cell_angle_alpha 105.255(3)
_cell_angle_beta 108.189(3)
_cell_angle_gamma 92.397(3)
_cell_formula_units_Z 4
_cell_length_a 10.5568(3)
_cell_length_b 14.7613(5)
_cell_length_c 15.4570(4)
_cell_measurement_reflns_used 15025
_cell_measurement_temperature 130.00(14)
_cell_measurement_theta_max 32.2360
_cell_measurement_theta_min 2.3440
_cell_volume 2187.43(13)
_computing_cell_refinement
;
CrysAlisPro, Agilent Technologies,
Version 1.171.37.35 (release 13-08-2014 CrysAlis171 .NET)
(compiled Aug 13 2014,18:06:01)
;
_computing_data_collection
;
CrysAlisPro, Agilent Technologies,
Version 1.171.37.35 (release 13-08-2014 CrysAlis171 .NET)
(compiled Aug 13 2014,18:06:01)
;
_computing_data_reduction
;
CrysAlisPro, Agilent Technologies,
Version 1.171.37.35 (release 13-08-2014 CrysAlis171 .NET)
(compiled Aug 13 2014,18:06:01)
;
_computing_molecular_graphics 'Diamond 4'
_computing_publication_material SHELXL
_computing_structure_refinement 'SHELXL-2014/7 (Sheldrick, 2014)'
_computing_structure_solution 'SHELXS-2014/7 (Sheldrick, 2014)'
_diffrn_ambient_temperature 130.00(14)
_diffrn_detector_area_resol_mean 16.3560
_diffrn_measured_fraction_theta_full 0.999
_diffrn_measured_fraction_theta_max 0.905
_diffrn_measurement_device_type 'Xcalibur, Sapphire3, Gemini'
_diffrn_measurement_method '\w scans'
_diffrn_radiation_type MoK\a
_diffrn_radiation_wavelength 0.71073
_diffrn_reflns_av_R_equivalents 0.0338
_diffrn_reflns_av_unetI/netI 0.0462
_diffrn_reflns_Laue_measured_fraction_full 0.999
_diffrn_reflns_Laue_measured_fraction_max 0.905
_diffrn_reflns_limit_h_max 15
_diffrn_reflns_limit_h_min -15
_diffrn_reflns_limit_k_max 20
_diffrn_reflns_limit_k_min -22
_diffrn_reflns_limit_l_max 23
_diffrn_reflns_limit_l_min -23
_diffrn_reflns_number 35979
_diffrn_reflns_point_group_measured_fraction_full 0.999
_diffrn_reflns_point_group_measured_fraction_max 0.905
_diffrn_reflns_theta_full 25.242
_diffrn_reflns_theta_max 32.533
_diffrn_reflns_theta_min 2.324
_diffrn_source 'Enhance (Mo) X-ray Source'
_exptl_absorpt_coefficient_mu 5.631
_exptl_absorpt_correction_T_max 1.00000
_exptl_absorpt_correction_T_min 0.61046
_exptl_absorpt_correction_type multi-scan
_exptl_absorpt_process_details
;
CrysAlisPro, Agilent Technologies,
Version 1.171.37.35 (release 13-08-2014 CrysAlis171 .NET)
(compiled Aug 13 2014,18:06:01)
Empirical absorption correction using spherical harmonics,
 implemented in SCALE3 ABSPACK scaling algorithm.
Empirical absorption correction using spherical harmonics,
 implemented in SCALE3 ABSPACK scaling algorithm.
;
_exptl_crystal_colour 'clear intense red'
_exptl_crystal_density_diffrn 1.962
_exptl_crystal_description needle
_exptl_crystal_F_000 1240
_exptl_crystal_size_max 0.2500
_exptl_crystal_size_mid 0.0500
_exptl_crystal_size_min 0.0500
_refine_diff_density_max 1.847
_refine_diff_density_min -1.075
_refine_diff_density_rms 0.141
_refine_ls_extinction_method none
_refine_ls_goodness_of_fit_ref 1.033
_refine_ls_hydrogen_treatment constr
_refine_ls_matrix_type full
_refine_ls_number_parameters 559
_refine_ls_number_reflns 14346
_refine_ls_number_restraints 0
_refine_ls_restrained_S_all 1.033
_refine_ls_R_factor_all 0.0455
_refine_ls_R_factor_gt 0.0281
_refine_ls_shift/su_max 0.001
_refine_ls_shift/su_mean 0.000
_refine_ls_structure_factor_coef Fsqd
_refine_ls_weighting_details 'w=1/[\s^2^(Fo^2^)+(0.0169P)^2^] where P=(Fo^2^+2Fc^2^)/3'
_refine_ls_weighting_scheme calc
_refine_ls_wR_factor_gt 0.0504
_refine_ls_wR_factor_ref 0.0551
_reflns_Friedel_coverage 0.000
_reflns_number_gt 11210
_reflns_number_total 14346
_reflns_threshold_expression 'I > 2\s(I)'
_cod_data_source_file d0dt00609b2.cif
_cod_data_source_block added_by_encifer_CCDC1
_cod_depositor_comments 'Adding full bibliography for 7703867--7703872.cif.'
_cod_original_cell_volume 2187.42(12)
_cod_database_code 7703869
_shelx_shelxl_version_number 2014/7
_shelx_space_group_comment
; 
The symmetry employed for this shelxl refinement is uniquely defined 
by the following loop, which should always be used as a source of 
symmetry information in preference to the above space-group names. 
They are only intended as comments. 
;

loop_
_space_group_symop_operation_xyz
'x, y, z'
'-x, -y, -z'

loop_
_atom_site_label
_atom_site_type_symbol
_atom_site_fract_x
_atom_site_fract_y
_atom_site_fract_z
_atom_site_U_iso_or_equiv
_atom_site_adp_type
_atom_site_occupancy
_atom_site_site_symmetry_order
_atom_site_calc_flag
_atom_site_refinement_flags_posn
_atom_site_refinement_flags_adp
_atom_site_refinement_flags_occupancy
_atom_site_disorder_assembly
_atom_site_disorder_group
W1 W 0.21764(2) 0.25752(2) 0.47460(2) 0.01615(3) Uani 1 1 d . . . . .
W2 W 0.28102(2) 0.75815(2) 0.00728(2) 0.01706(3) Uani 1 1 d . . . . .
Cl1 Cl 0.60029(9) 0.50538(6) 0.62637(5) 0.03342(18) Uani 1 1 d . . . . .
Cl2 Cl 0.48769(10) 0.61767(6) 0.76439(7) 0.0412(2) Uani 1 1 d . . . . .
Cl3 Cl 0.41447(10) 1.11998(6) 0.25171(6) 0.0388(2) Uani 1 1 d . . . . .
Cl4 Cl 0.58918(9) 1.03684(6) 0.14639(7) 0.0379(2) Uani 1 1 d . . . . .
P1 P 0.11835(8) 0.11679(5) 0.59529(5) 0.01651(14) Uani 1 1 d . . . . .
P2 P 0.17710(8) 0.61466(5) 0.12476(5) 0.01865(15) Uani 1 1 d . . . . .
O1 O 0.1826(3) 0.47663(16) 0.50486(16) 0.0386(6) Uani 1 1 d . . . . .
O2 O 0.5085(2) 0.30812(15) 0.47531(14) 0.0264(5) Uani 1 1 d . . . . .
O3 O 0.2948(2) 0.04935(15) 0.42203(15) 0.0298(5) Uani 1 1 d . . . . .
O4 O 0.1219(2) 0.22670(15) 0.25492(13) 0.0267(5) Uani 1 1 d . . . . .
O5 O 0.2305(2) 0.97107(16) 0.01652(16) 0.0348(5) Uani 1 1 d . . . . .
O6 O 0.5790(2) 0.81404(16) 0.02544(15) 0.0283(5) Uani 1 1 d . . . . .
O7 O 0.3444(3) 0.54619(17) -0.04968(16) 0.0405(6) Uani 1 1 d . . . . .
O8 O 0.2091(2) 0.73101(16) -0.21102(14) 0.0303(5) Uani 1 1 d . . . . .
N1 N 0.2773(2) 0.28265(16) 0.63450(15) 0.0159(5) Uani 1 1 d . . . . .
N2 N -0.0227(3) 0.12766(17) 0.72206(16) 0.0202(5) Uani 1 1 d . . . . .
N3 N 0.0082(2) 0.22308(17) 0.47902(15) 0.0181(5) Uani 1 1 d . . . . .
N4 N 0.3339(2) 0.78268(16) 0.16690(15) 0.0176(5) Uani 1 1 d . . . . .
N5 N 0.0896(3) 0.47883(17) 0.18463(16) 0.0220(5) Uani 1 1 d . . . . .
N6 N 0.0704(2) 0.72383(16) 0.00877(15) 0.0182(5) Uani 1 1 d . . . . .
C1 C 0.2286(3) 0.22566(19) 0.67605(18) 0.0163(5) Uani 1 1 d . . . . .
C2 C 0.2706(3) 0.2457(2) 0.77507(19) 0.0207(6) Uani 1 1 d . . . . .
H2 H 0.2373 0.2058 0.8028 0.025 Uiso 1 1 calc R U . . .
C3 C 0.3619(3) 0.3251(2) 0.83131(19) 0.0220(6) Uani 1 1 d . . . . .
H3 H 0.3907 0.3391 0.8973 0.026 Uiso 1 1 calc R U . . .
C4 C 0.4101(3) 0.3836(2) 0.78862(19) 0.0213(6) Uani 1 1 d . . . . .
H4 H 0.4711 0.4378 0.8252 0.026 Uiso 1 1 calc R U . . .
C5 C 0.3660(3) 0.3601(2) 0.69129(19) 0.0208(6) Uani 1 1 d . . . . .
H5 H 0.3988 0.3995 0.6628 0.025 Uiso 1 1 calc R U . . .
C6 C 0.0550(3) 0.07623(19) 0.67898(18) 0.0174(5) Uani 1 1 d . . . . .
C7 C 0.0990(3) -0.0057(2) 0.69879(19) 0.0207(6) Uani 1 1 d . . . . .
H7 H 0.1530 -0.0390 0.6679 0.025 Uiso 1 1 calc R U . . .
C8 C 0.0613(3) -0.0373(2) 0.7653(2) 0.0239(6) Uani 1 1 d . . . . .
H8 H 0.0903 -0.0917 0.7803 0.029 Uiso 1 1 calc R U . . .
C9 C -0.0202(3) 0.0135(2) 0.8087(2) 0.0251(7) Uani 1 1 d . . . . .
H9 H -0.0479 -0.0063 0.8531 0.030 Uiso 1 1 calc R U . . .
C10 C -0.0598(3) 0.0945(2) 0.78512(19) 0.0232(6) Uani 1 1 d . . . . .
H10 H -0.1153 0.1280 0.8145 0.028 Uiso 1 1 calc R U . . .
C11 C -0.0234(3) 0.16699(19) 0.52920(18) 0.0168(5) Uani 1 1 d . . . . .
C12 C -0.1564(3) 0.1419(2) 0.52050(19) 0.0214(6) Uani 1 1 d . . . . .
H12 H -0.1762 0.1019 0.5534 0.026 Uiso 1 1 calc R U . . .
C13 C -0.2590(3) 0.1767(2) 0.4628(2) 0.0258(7) Uani 1 1 d . . . . .
H13 H -0.3482 0.1597 0.4559 0.031 Uiso 1 1 calc R U . . .
C14 C -0.2269(3) 0.2371(2) 0.4156(2) 0.0268(7) Uani 1 1 d . . . . .
H14 H -0.2939 0.2630 0.3782 0.032 Uiso 1 1 calc R U . . .
C15 C -0.0943(3) 0.2581(2) 0.42474(19) 0.0230(6) Uani 1 1 d . . . . .
H15 H -0.0737 0.2982 0.3922 0.028 Uiso 1 1 calc R U . . .
C16 C 0.1926(3) 0.3982(2) 0.4951(2) 0.0232(6) Uani 1 1 d . . . . .
C17 C 0.3995(3) 0.2906(2) 0.47565(18) 0.0201(6) Uani 1 1 d . . . . .
C18 C 0.2600(3) 0.1221(2) 0.44462(19) 0.0199(6) Uani 1 1 d . . . . .
C19 C 0.1560(3) 0.2384(2) 0.3373(2) 0.0206(6) Uani 1 1 d . . . . .
C20 C 0.2870(3) 0.72331(19) 0.20729(18) 0.0170(5) Uani 1 1 d . . . . .
C21 C 0.3339(3) 0.7401(2) 0.30627(19) 0.0214(6) Uani 1 1 d . . . . .
H21 H 0.3039 0.6979 0.3333 0.026 Uiso 1 1 calc R U . . .
C22 C 0.4244(3) 0.8190(2) 0.36307(19) 0.0230(6) Uani 1 1 d . . . . .
H22 H 0.4561 0.8306 0.4288 0.028 Uiso 1 1 calc R U . . .
C23 C 0.4678(3) 0.8809(2) 0.32187(19) 0.0230(6) Uani 1 1 d . . . . .
H23 H 0.5276 0.9354 0.3592 0.028 Uiso 1 1 calc R U . . .
C24 C 0.4206(3) 0.8602(2) 0.22463(19) 0.0206(6) Uani 1 1 d . . . . .
H24 H 0.4501 0.9020 0.1971 0.025 Uiso 1 1 calc R U . . .
C25 C 0.0961(3) 0.5732(2) 0.20013(18) 0.0176(6) Uani 1 1 d . . . . .
C26 C 0.0413(3) 0.6312(2) 0.26261(19) 0.0213(6) Uani 1 1 d . . . . .
H26 H 0.0470 0.6962 0.2711 0.026 Uiso 1 1 calc R U . . .
C27 C -0.0214(3) 0.5895(2) 0.31122(19) 0.0222(6) Uani 1 1 d . . . . .
H27 H -0.0569 0.6264 0.3544 0.027 Uiso 1 1 calc R U . . .
C28 C -0.0309(3) 0.4925(2) 0.2953(2) 0.0239(6) Uani 1 1 d . . . . .
H28 H -0.0748 0.4630 0.3263 0.029 Uiso 1 1 calc R U . . .
C29 C 0.0259(3) 0.4402(2) 0.2325(2) 0.0243(6) Uani 1 1 d . . . . .
H29 H 0.0200 0.3750 0.2227 0.029 Uiso 1 1 calc R U . . .
C30 C 0.0377(3) 0.6660(2) 0.05635(18) 0.0181(6) Uani 1 1 d . . . . .
C31 C -0.0962(3) 0.6409(2) 0.04606(19) 0.0238(6) Uani 1 1 d . . . . .
H31 H -0.1174 0.5987 0.0764 0.029 Uiso 1 1 calc R U . . .
C32 C -0.1971(3) 0.6786(2) -0.0092(2) 0.0277(7) Uani 1 1 d . . . . .
H32 H -0.2866 0.6615 -0.0170 0.033 Uiso 1 1 calc R U . . .
C33 C -0.1633(3) 0.7419(2) -0.0527(2) 0.0271(7) Uani 1 1 d . . . . .
H33 H -0.2290 0.7706 -0.0877 0.032 Uiso 1 1 calc R U . . .
C34 C -0.0304(3) 0.7615(2) -0.04305(19) 0.0230(6) Uani 1 1 d . . . . .
H34 H -0.0084 0.8030 -0.0738 0.028 Uiso 1 1 calc R U . . .
C35 C 0.2500(3) 0.8956(2) 0.01819(19) 0.0214(6) Uani 1 1 d . . . . .
C36 C 0.4673(3) 0.7936(2) 0.01835(19) 0.0205(6) Uani 1 1 d . . . . .
C37 C 0.3173(3) 0.6206(2) -0.0240(2) 0.0230(6) Uani 1 1 d . . . . .
C38 C 0.2337(3) 0.7405(2) -0.1297(2) 0.0217(6) Uani 1 1 d . . . . .
C39 C 0.6248(4) 0.6089(2) 0.7208(2) 0.0320(8) Uani 1 1 d . . . . .
H39A H 0.6369 0.6637 0.6993 0.038 Uiso 1 1 calc R U . . .
H39B H 0.7063 0.6093 0.7722 0.038 Uiso 1 1 calc R U . . .
C40 C 0.4908(4) 1.1273(2) 0.1662(2) 0.0344(8) Uani 1 1 d . . . . .
H40A H 0.4212 1.1240 0.1067 0.041 Uiso 1 1 calc R U . . .
H40B H 0.5468 1.1881 0.1878 0.041 Uiso 1 1 calc R U . . .

loop_
_atom_site_aniso_label
_atom_site_aniso_U_11
_atom_site_aniso_U_22
_atom_site_aniso_U_33
_atom_site_aniso_U_23
_atom_site_aniso_U_13
_atom_site_aniso_U_12
W1 0.01880(6) 0.01726(6) 0.01501(5) 0.00644(4) 0.00773(5) 0.00300(4)
W2 0.02000(6) 0.01845(6) 0.01528(5) 0.00633(4) 0.00815(5) 0.00324(4)
Cl1 0.0390(5) 0.0299(4) 0.0292(4) 0.0042(3) 0.0128(4) -0.0021(3)
Cl2 0.0433(6) 0.0271(4) 0.0601(6) 0.0088(4) 0.0299(5) 0.0049(4)
Cl3 0.0425(5) 0.0408(5) 0.0365(4) 0.0066(4) 0.0216(4) 0.0051(4)
Cl4 0.0362(5) 0.0316(4) 0.0590(5) 0.0194(4) 0.0281(4) 0.0104(4)
P1 0.0181(4) 0.0167(4) 0.0173(3) 0.0070(3) 0.0074(3) 0.0045(3)
P2 0.0216(4) 0.0173(4) 0.0209(3) 0.0072(3) 0.0109(3) 0.0043(3)
O1 0.0545(18) 0.0244(13) 0.0428(14) 0.0133(11) 0.0206(13) 0.0131(11)
O2 0.0232(12) 0.0278(12) 0.0312(11) 0.0089(9) 0.0132(10) 0.0016(9)
O3 0.0360(14) 0.0227(12) 0.0349(12) 0.0059(10) 0.0195(11) 0.0077(10)
O4 0.0351(13) 0.0285(12) 0.0191(10) 0.0104(9) 0.0098(10) 0.0038(10)
O5 0.0398(15) 0.0246(13) 0.0409(13) 0.0120(11) 0.0121(11) 0.0088(10)
O6 0.0231(12) 0.0335(13) 0.0348(12) 0.0158(10) 0.0132(10) 0.0058(10)
O7 0.0576(18) 0.0279(13) 0.0435(14) 0.0058(11) 0.0300(14) 0.0134(12)
O8 0.0333(14) 0.0404(14) 0.0177(10) 0.0109(10) 0.0080(10) -0.0027(11)
N1 0.0175(12) 0.0165(12) 0.0163(11) 0.0058(9) 0.0081(9) 0.0023(9)
N2 0.0231(14) 0.0188(12) 0.0213(12) 0.0079(10) 0.0093(10) 0.0040(10)
N3 0.0213(13) 0.0190(12) 0.0155(11) 0.0060(9) 0.0070(10) 0.0048(10)
N4 0.0188(13) 0.0185(12) 0.0163(11) 0.0056(9) 0.0065(10) 0.0034(9)
N5 0.0273(14) 0.0187(12) 0.0224(12) 0.0061(10) 0.0112(11) 0.0052(10)
N6 0.0208(13) 0.0200(12) 0.0123(10) 0.0021(9) 0.0058(9) 0.0011(10)
C1 0.0153(14) 0.0181(14) 0.0173(13) 0.0065(11) 0.0065(11) 0.0053(10)
C2 0.0234(16) 0.0236(15) 0.0196(13) 0.0115(12) 0.0087(12) 0.0051(12)
C3 0.0217(16) 0.0277(16) 0.0159(13) 0.0060(12) 0.0055(12) 0.0041(12)
C4 0.0207(16) 0.0206(15) 0.0182(13) 0.0013(11) 0.0047(12) -0.0004(11)
C5 0.0230(16) 0.0201(15) 0.0226(14) 0.0083(12) 0.0106(12) 0.0018(12)
C6 0.0176(14) 0.0169(14) 0.0169(13) 0.0037(11) 0.0058(11) 0.0006(10)
C7 0.0213(15) 0.0193(14) 0.0200(13) 0.0034(11) 0.0070(12) 0.0027(11)
C8 0.0288(17) 0.0202(15) 0.0272(15) 0.0137(13) 0.0097(13) 0.0053(12)
C9 0.0284(18) 0.0286(17) 0.0211(14) 0.0111(13) 0.0092(13) 0.0021(13)
C10 0.0238(16) 0.0269(16) 0.0210(14) 0.0041(12) 0.0124(13) 0.0051(12)
C11 0.0207(15) 0.0164(13) 0.0143(12) 0.0042(11) 0.0074(11) 0.0039(11)
C12 0.0226(16) 0.0253(16) 0.0200(14) 0.0072(12) 0.0117(12) 0.0020(12)
C13 0.0186(16) 0.0382(19) 0.0236(15) 0.0099(14) 0.0100(13) 0.0051(13)
C14 0.0216(16) 0.0385(19) 0.0249(15) 0.0146(14) 0.0087(13) 0.0121(13)
C15 0.0262(17) 0.0281(17) 0.0202(14) 0.0150(13) 0.0079(12) 0.0091(13)
C16 0.0266(17) 0.0250(16) 0.0219(14) 0.0094(13) 0.0114(13) 0.0034(12)
C17 0.0273(17) 0.0205(15) 0.0148(13) 0.0085(11) 0.0071(12) 0.0056(12)
C18 0.0205(15) 0.0220(15) 0.0180(13) 0.0057(12) 0.0075(12) 0.0010(11)
C19 0.0217(16) 0.0196(15) 0.0226(14) 0.0078(12) 0.0092(12) 0.0001(11)
C20 0.0167(14) 0.0190(14) 0.0178(13) 0.0073(11) 0.0072(11) 0.0050(11)
C21 0.0235(16) 0.0271(16) 0.0186(13) 0.0124(12) 0.0085(12) 0.0078(12)
C22 0.0219(16) 0.0319(17) 0.0149(13) 0.0076(12) 0.0049(12) 0.0054(13)
C23 0.0202(16) 0.0256(16) 0.0211(14) 0.0053(12) 0.0056(12) 0.0006(12)
C24 0.0244(16) 0.0203(15) 0.0189(13) 0.0068(12) 0.0089(12) 0.0021(12)
C25 0.0181(14) 0.0186(14) 0.0189(13) 0.0082(11) 0.0074(11) 0.0039(11)
C26 0.0288(17) 0.0146(14) 0.0242(14) 0.0064(12) 0.0129(13) 0.0050(11)
C27 0.0243(16) 0.0224(15) 0.0212(14) 0.0054(12) 0.0097(12) 0.0066(12)
C28 0.0243(16) 0.0250(16) 0.0268(15) 0.0122(13) 0.0109(13) 0.0025(12)
C29 0.0300(18) 0.0181(15) 0.0282(15) 0.0099(12) 0.0117(14) 0.0035(12)
C30 0.0215(15) 0.0199(14) 0.0121(12) 0.0031(11) 0.0061(11) 0.0027(11)
C31 0.0230(16) 0.0320(17) 0.0180(14) 0.0066(13) 0.0100(12) 0.0006(13)
C32 0.0202(17) 0.041(2) 0.0207(14) 0.0054(14) 0.0077(13) 0.0030(14)
C33 0.0248(17) 0.0368(19) 0.0192(14) 0.0087(13) 0.0056(13) 0.0095(14)
C34 0.0258(17) 0.0270(16) 0.0184(14) 0.0083(12) 0.0088(12) 0.0065(13)
C35 0.0222(16) 0.0225(16) 0.0177(13) 0.0055(12) 0.0048(12) 0.0010(12)
C36 0.0253(16) 0.0212(15) 0.0185(13) 0.0103(12) 0.0081(12) 0.0061(12)
C37 0.0272(17) 0.0232(16) 0.0217(14) 0.0062(12) 0.0127(13) 0.0037(12)
C38 0.0218(16) 0.0223(15) 0.0264(15) 0.0091(12) 0.0139(13) 0.0013(12)
C39 0.033(2) 0.0278(18) 0.0344(17) 0.0043(14) 0.0145(15) -0.0006(14)
C40 0.044(2) 0.0266(18) 0.0405(19) 0.0145(15) 0.0210(17) 0.0104(15)

loop_
_atom_type_symbol
_atom_type_description
_atom_type_scat_dispersion_real
_atom_type_scat_dispersion_imag
_atom_type_scat_source
C C 0.0033 0.0016 'International Tables Vol C Tables 4.2.6.8 and 6.1.1.4'
H H 0.0000 0.0000 'International Tables Vol C Tables 4.2.6.8 and 6.1.1.4'
N N 0.0061 0.0033 'International Tables Vol C Tables 4.2.6.8 and 6.1.1.4'
O O 0.0106 0.0060 'International Tables Vol C Tables 4.2.6.8 and 6.1.1.4'
P P 0.1023 0.0942 'International Tables Vol C Tables 4.2.6.8 and 6.1.1.4'
W W -0.8490 6.8722 'International Tables Vol C Tables 4.2.6.8 and 6.1.1.4'
Cl Cl 0.1484 0.1585 'International Tables Vol C Tables 4.2.6.8 and 6.1.1.4'

loop_
_geom_angle_atom_site_label_1
_geom_angle_atom_site_label_2
_geom_angle_atom_site_label_3
_geom_angle
_geom_angle_site_symmetry_1
_geom_angle_site_symmetry_3
_geom_angle_publ_flag
C19 W1 C17 87.56(11) . . ?
C19 W1 C18 86.25(11) . . ?
C17 W1 C18 84.69(12) . . ?
C19 W1 C16 89.45(12) . . ?
C17 W1 C16 88.39(12) . . ?
C18 W1 C16 172.00(11) . . ?
C19 W1 N1 176.55(10) . . ?
C17 W1 N1 95.38(10) . . ?
C18 W1 N1 95.82(9) . . ?
C16 W1 N1 88.81(10) . . ?
C19 W1 N3 94.28(10) . . ?
C17 W1 N3 177.80(9) . . ?
C18 W1 N3 96.63(10) . . ?
C16 W1 N3 90.41(10) . . ?
N1 W1 N3 82.75(8) . . ?
C36 W2 C38 87.30(12) . . ?
C36 W2 C35 88.78(12) . . ?
C38 W2 C35 86.14(11) . . ?
C36 W2 C37 87.11(12) . . ?
C38 W2 C37 85.20(12) . . ?
C35 W2 C37 170.57(11) . . ?
C36 W2 N6 174.81(9) . . ?
C38 W2 N6 97.59(10) . . ?
C35 W2 N6 89.81(10) . . ?
C37 W2 N6 95.02(10) . . ?
C36 W2 N4 93.00(10) . . ?
C38 W2 N4 178.39(11) . . ?
C35 W2 N4 92.28(9) . . ?
C37 W2 N4 96.40(10) . . ?
N6 W2 N4 82.07(8) . . ?
C11 P1 C1 100.56(13) . . ?
C11 P1 C6 103.76(13) . . ?
C1 P1 C6 100.40(12) . . ?
C20 P2 C30 100.46(13) . . ?
C20 P2 C25 103.03(12) . . ?
C30 P2 C25 100.10(13) . . ?
C5 N1 C1 118.3(2) . . ?
C5 N1 W1 117.41(17) . . ?
C1 N1 W1 124.28(18) . . ?
C10 N2 C6 116.7(3) . . ?
C15 N3 C11 117.6(2) . . ?
C15 N3 W1 117.32(18) . . ?
C11 N3 W1 125.05(19) . . ?
C24 N4 C20 118.2(2) . . ?
C24 N4 W2 117.17(17) . . ?
C20 N4 W2 124.58(18) . . ?
C25 N5 C29 116.9(2) . . ?
C34 N6 C30 117.7(3) . . ?
C34 N6 W2 117.87(19) . . ?
C30 N6 W2 124.46(19) . . ?
N1 C1 C2 120.9(3) . . ?
N1 C1 P1 116.23(18) . . ?
C2 C1 P1 122.6(2) . . ?
C3 C2 C1 119.5(3) . . ?
C2 C3 C4 119.4(2) . . ?
C5 C4 C3 118.5(3) . . ?
N1 C5 C4 123.4(3) . . ?
N2 C6 C7 123.0(2) . . ?
N2 C6 P1 120.8(2) . . ?
C7 C6 P1 116.1(2) . . ?
C6 C7 C8 119.1(3) . . ?
C9 C8 C7 118.6(3) . . ?
C8 C9 C10 118.8(3) . . ?
N2 C10 C9 123.8(3) . . ?
N3 C11 C12 121.2(3) . . ?
N3 C11 P1 115.1(2) . . ?
C12 C11 P1 123.2(2) . . ?
C13 C12 C11 119.8(3) . . ?
C14 C13 C12 119.1(3) . . ?
C15 C14 C13 118.9(3) . . ?
N3 C15 C14 123.2(3) . . ?
O1 C16 W1 177.2(3) . . ?
O2 C17 W1 178.3(3) . . ?
O3 C18 W1 171.0(2) . . ?
O4 C19 W1 178.5(3) . . ?
N4 C20 C21 120.5(3) . . ?
N4 C20 P2 116.23(18) . . ?
C21 C20 P2 122.8(2) . . ?
C22 C21 C20 119.7(3) . . ?
C21 C22 C23 119.5(3) . . ?
C24 C23 C22 118.4(3) . . ?
N4 C24 C23 123.6(3) . . ?
N5 C25 C26 123.2(2) . . ?
N5 C25 P2 111.95(19) . . ?
C26 C25 P2 124.8(2) . . ?
C27 C26 C25 118.3(3) . . ?
C26 C27 C28 119.4(3) . . ?
C29 C28 C27 118.8(3) . . ?
N5 C29 C28 123.3(3) . . ?
N6 C30 C31 120.9(3) . . ?
N6 C30 P2 116.5(2) . . ?
C31 C30 P2 122.4(2) . . ?
C32 C31 C30 120.0(3) . . ?
C31 C32 C33 119.1(3) . . ?
C34 C33 C32 118.5(3) . . ?
N6 C34 C33 123.6(3) . . ?
O5 C35 W2 174.4(2) . . ?
O6 C36 W2 179.3(3) . . ?
O7 C37 W2 171.2(2) . . ?
O8 C38 W2 178.1(3) . . ?
Cl1 C39 Cl2 112.30(18) . . ?
Cl4 C40 Cl3 112.58(18) . . ?

loop_
_geom_bond_atom_site_label_1
_geom_bond_atom_site_label_2
_geom_bond_distance
_geom_bond_site_symmetry_2
_geom_bond_publ_flag
W1 C19 1.952(3) . ?
W1 C17 1.955(3) . ?
W1 C18 2.032(3) . ?
W1 C16 2.057(3) . ?
W1 N1 2.274(2) . ?
W1 N3 2.274(2) . ?
W2 C36 1.957(3) . ?
W2 C38 1.960(3) . ?
W2 C35 2.041(3) . ?
W2 C37 2.041(3) . ?
W2 N6 2.268(2) . ?
W2 N4 2.277(2) . ?
Cl1 C39 1.758(3) . ?
Cl2 C39 1.773(3) . ?
Cl3 C40 1.772(3) . ?
Cl4 C40 1.748(3) . ?
P1 C11 1.835(3) . ?
P1 C1 1.837(3) . ?
P1 C6 1.842(3) . ?
P2 C20 1.841(3) . ?
P2 C30 1.845(3) . ?
P2 C25 1.848(3) . ?
O1 C16 1.142(4) . ?
O2 C17 1.170(3) . ?
O3 C18 1.151(3) . ?
O4 C19 1.173(3) . ?
O5 C35 1.146(4) . ?
O6 C36 1.169(3) . ?
O7 C37 1.146(4) . ?
O8 C38 1.169(3) . ?
N1 C5 1.351(3) . ?
N1 C1 1.356(3) . ?
N2 C10 1.348(3) . ?
N2 C6 1.349(3) . ?
N3 C15 1.360(4) . ?
N3 C11 1.369(3) . ?
N4 C24 1.345(3) . ?
N4 C20 1.360(3) . ?
N5 C25 1.345(4) . ?
N5 C29 1.352(4) . ?
N6 C34 1.355(4) . ?
N6 C30 1.361(3) . ?
C1 C2 1.398(4) . ?
C2 C3 1.379(4) . ?
C3 C4 1.384(4) . ?
C4 C5 1.369(4) . ?
C6 C7 1.388(4) . ?
C7 C8 1.388(4) . ?
C8 C9 1.379(4) . ?
C9 C10 1.384(4) . ?
C11 C12 1.393(4) . ?
C12 C13 1.384(4) . ?
C13 C14 1.384(4) . ?
C14 C15 1.375(4) . ?
C20 C21 1.402(4) . ?
C21 C22 1.373(4) . ?
C22 C23 1.380(4) . ?
C23 C24 1.371(4) . ?
C25 C26 1.398(4) . ?
C26 C27 1.378(4) . ?
C27 C28 1.381(4) . ?
C28 C29 1.380(4) . ?
C30 C31 1.395(4) . ?
C31 C32 1.380(4) . ?
C32 C33 1.380(4) . ?
C33 C34 1.374(4) . ?
